data_4083136
loop_
_publ_author_name
'Jana, Rajkumar'
'Sarkar, Biprajit'
'Strobel, Sabine'
'Mobin, Shaikh M.'
'Kaim, Wolfgang'
'Fiedler, Jan'

_publ_section_title
;
 Electrochemical Evidence for Hemilabile Coordination of
 1,3-Dimethyllumazine to
 [1,1&#x2032;-Bis(diorganophosphino)ferrocene]copper(I)
;
_journal_issue 18
_journal_name_full Organometallics
_journal_page_first 4784
_journal_paper_doi 10.1021/om500039a
_journal_volume 33
_journal_year 2014
_chemical_formula_sum 'C42 H36 B Cu F4 Fe N4 O2 P2'
_chemical_formula_weight 896.89
_chemical_name_systematic
;
 ?
;
_space_group_IT_number 2
_symmetry_cell_setting triclinic
_symmetry_space_group_name_Hall '-P 1'
_symmetry_space_group_name_H-M 'P -1'
_atom_sites_solution_hydrogens geom
_atom_sites_solution_primary direct
_atom_sites_solution_secondary difmap
_audit_creation_method SHELXL-97
_cell_angle_alpha 76.514(10)
_cell_angle_beta 70.315(10)
_cell_angle_gamma 70.216(10)
_cell_formula_units_Z 2
_cell_length_a 12.1570(13)
_cell_length_b 13.5364(17)
_cell_length_c 13.6052(15)
_cell_measurement_reflns_used 4731
_cell_measurement_temperature 150(2)
_cell_measurement_theta_max 32.7719
_cell_measurement_theta_min 2.9006
_cell_volume 1965.6(4)
_computing_cell_refinement 'CrysAlis RED, Oxford Diffraction Ltd.,'
_computing_data_collection 'CrysAlis CCD, Oxford Diffraction Ltd.,'
_computing_data_reduction 'CrysAlis RED, Oxford Diffraction Ltd.,'
_computing_molecular_graphics Ortep3
_computing_publication_material Shelx97
_computing_structure_refinement 'SHELXL-97 (Sheldrick, 1997)'
_computing_structure_solution 'SHELXS-97 (Sheldrick, 1997)'
_diffrn_ambient_temperature 150(2)
_diffrn_detector_area_resol_mean 15.9948
_diffrn_measured_fraction_theta_full 0.997
_diffrn_measured_fraction_theta_max 0.997
_diffrn_measurement_device_type 'OXFORD DIFFRACTION XCALIBUR-S'
_diffrn_measurement_method \w/q-scan
_diffrn_radiation_monochromator graphite
_diffrn_radiation_source 'Enhance (Mo) X-ray Source'
_diffrn_radiation_type MoK\a
_diffrn_radiation_wavelength 0.71073
_diffrn_reflns_av_R_equivalents 0.0625
_diffrn_reflns_av_sigmaI/netI 0.0995
_diffrn_reflns_limit_h_max 14
_diffrn_reflns_limit_h_min -14
_diffrn_reflns_limit_k_max 16
_diffrn_reflns_limit_k_min -13
_diffrn_reflns_limit_l_max 16
_diffrn_reflns_limit_l_min -16
_diffrn_reflns_number 17772
_diffrn_reflns_theta_full 25.00
_diffrn_reflns_theta_max 25.00
_diffrn_reflns_theta_min 3.05
_exptl_absorpt_coefficient_mu 1.053
_exptl_absorpt_correction_T_max 0.8330
_exptl_absorpt_correction_T_min 0.7861
_exptl_absorpt_correction_type multi-scan
_exptl_absorpt_process_details
;
CrysAlis RED, Oxford Diffraction Ltd.,
Version 1.171.32.15 (release 10-01-2008 CrysAlis171 .NET)
(compiled Jan 10 2008,16:37:18)
Empirical absorption correction using spherical harmonics,
 implemented in SCALE3 ABSPACK scaling algorithm.
;
_exptl_crystal_colour orange
_exptl_crystal_density_diffrn 1.515
_exptl_crystal_density_method 'not measured'
_exptl_crystal_description block
_exptl_crystal_F_000 916
_exptl_crystal_size_max 0.24
_exptl_crystal_size_mid 0.22
_exptl_crystal_size_min 0.18
_refine_diff_density_max 0.786
_refine_diff_density_min -0.507
_refine_diff_density_rms 0.087
_refine_ls_extinction_method none
_refine_ls_goodness_of_fit_ref 1.017
_refine_ls_hydrogen_treatment mixed
_refine_ls_matrix_type full
_refine_ls_number_parameters 516
_refine_ls_number_reflns 6902
_refine_ls_number_restraints 0
_refine_ls_restrained_S_all 1.017
_refine_ls_R_factor_all 0.1160
_refine_ls_R_factor_gt 0.0669
_refine_ls_shift/su_max 0.000
_refine_ls_shift/su_mean 0.000
_refine_ls_structure_factor_coef Fsqd
_refine_ls_weighting_details 'calc w=1/[\s^2^(Fo^2^)+(0.0634P)^2^+0.0000P] where P=(Fo^2^+2Fc^2^)/3'
_refine_ls_weighting_scheme calc
_refine_ls_wR_factor_gt 0.1204
_refine_ls_wR_factor_ref 0.1365
_reflns_number_gt 4758
_reflns_number_total 6902
_reflns_threshold_expression >2sigma(I)
_cod_data_source_file om500039a_si_002.cif
_cod_data_source_block gkl090
_cod_depositor_comments
;
The following automatic conversions were performed:

'_symmetry_cell_setting' value 'Triclinic' changed to 'triclinic'
according to
/usr/data/users/saulius/crontab/automatic-downloads/rss-feeds/ACS/lib/dictionaries/cif_core.dic
dictionary named 'cif_core.dic' version 2.4.2 from 2011-04-26.

Automatic conversion script
Id: cif_fix_values 2281 2013-09-26 08:29:07Z andrius 
;
_cod_database_code 4083136

loop_
_symmetry_equiv_pos_as_xyz
'x, y, z'
'-x, -y, -z'

loop_
_atom_site_label
_atom_site_type_symbol
_atom_site_fract_x
_atom_site_fract_y
_atom_site_fract_z
_atom_site_U_iso_or_equiv
_atom_site_adp_type
_atom_site_occupancy
_atom_site_symmetry_multiplicity
_atom_site_calc_flag
_atom_site_refinement_flags
Cu1 Cu 0.23861(6) 0.23053(5) 0.32407(5) 0.02494(19) Uani 1 1 d .
Fe1 Fe 0.23022(7) 0.33292(6) 0.02675(6) 0.0275(2) Uani 1 1 d .
B1 B 0.3936(7) 0.2139(6) 0.6524(6) 0.0451(19) Uani 1 1 d .
F1 F 0.2774(4) 0.2826(3) 0.6590(3) 0.0780(14) Uani 1 1 d .
F2 F 0.4571(4) 0.2595(4) 0.6826(4) 0.0930(15) Uani 1 1 d .
F3 F 0.3844(5) 0.1219(3) 0.7150(3) 0.0869(14) Uani 1 1 d .
F4 F 0.4435(4) 0.1944(3) 0.5501(3) 0.0850(15) Uani 1 1 d .
P1 P 0.35603(12) 0.32790(10) 0.21412(10) 0.0211(3) Uani 1 1 d .
P2 P 0.13117(12) 0.17859(10) 0.24979(10) 0.0227(3) Uani 1 1 d .
O1 O 0.1090(3) 0.3281(3) 0.4502(3) 0.0281(9) Uani 1 1 d .
O2 O -0.0445(3) 0.2816(3) 0.8068(3) 0.0411(11) Uani 1 1 d .
N1 N 0.2678(4) 0.1314(3) 0.4555(3) 0.0232(10) Uani 1 1 d .
N2 N 0.2490(4) 0.0023(3) 0.6507(3) 0.0303(11) Uani 1 1 d .
N3 N 0.0961(4) 0.1423(3) 0.7298(3) 0.0269(10) Uani 1 1 d .
N4 N 0.0276(4) 0.3053(3) 0.6283(3) 0.0271(10) Uani 1 1 d .
C1 C 0.3406(5) 0.0330(4) 0.4656(4) 0.0297(13) Uani 1 1 d .
H1 H 0.4009 0.0055 0.4052 0.036 Uiso 1 1 calc R
C2 C 0.3298(5) -0.0297(4) 0.5625(4) 0.0314(13) Uani 1 1 d .
H2 H 0.3832 -0.0996 0.5660 0.038 Uiso 1 1 calc R
C3 C 0.1794(4) 0.1027(4) 0.6406(4) 0.0261(12) Uani 1 1 d .
C4 C 0.0881(5) 0.0793(4) 0.8335(4) 0.0400(15) Uani 1 1 d .
H4A H 0.1064 0.1149 0.8786 0.060 Uiso 1 1 calc R
H4B H 0.1470 0.0091 0.8263 0.060 Uiso 1 1 calc R
H4C H 0.0056 0.0717 0.8652 0.060 Uiso 1 1 calc R
C5 C 0.0237(5) 0.2455(4) 0.7273(4) 0.0316(13) Uani 1 1 d .
C6 C -0.0557(5) 0.4133(4) 0.6237(4) 0.0406(16) Uani 1 1 d .
H6A H -0.0129 0.4641 0.6207 0.061 Uiso 1 1 calc R
H6B H -0.1258 0.4183 0.6867 0.061 Uiso 1 1 calc R
H6C H -0.0841 0.4294 0.5608 0.061 Uiso 1 1 calc R
C7 C 0.1069(4) 0.2724(4) 0.5356(4) 0.0234(12) Uani 1 1 d .
C8 C 0.1867(4) 0.1660(4) 0.5452(4) 0.0221(11) Uani 1 1 d .
C9 C 0.5111(4) 0.2584(4) 0.1479(4) 0.0236(12) Uani 1 1 d .
C10 C 0.5962(4) 0.3112(4) 0.0864(4) 0.0271(12) Uani 1 1 d .
H10 H 0.5755 0.3861 0.0818 0.033 Uiso 1 1 calc R
C11 C 0.7105(5) 0.2564(5) 0.0318(4) 0.0344(14) Uani 1 1 d .
H11 H 0.7689 0.2927 -0.0097 0.041 Uiso 1 1 calc R
C12 C 0.7392(5) 0.1469(5) 0.0383(4) 0.0376(15) Uani 1 1 d .
H12 H 0.8170 0.1085 -0.0005 0.045 Uiso 1 1 calc R
C13 C 0.6565(5) 0.0940(5) 0.0998(5) 0.0420(16) Uani 1 1 d .
H13 H 0.6777 0.0192 0.1041 0.050 Uiso 1 1 calc R
C14 C 0.5429(5) 0.1483(4) 0.1556(4) 0.0317(13) Uani 1 1 d .
H14 H 0.4862 0.1109 0.1992 0.038 Uiso 1 1 calc R
C15 C 0.3744(4) 0.4266(4) 0.2729(4) 0.0212(11) Uani 1 1 d .
C16 C 0.3907(4) 0.5229(4) 0.2203(4) 0.0291(13) Uani 1 1 d .
H16 H 0.3880 0.5429 0.1492 0.035 Uiso 1 1 calc R
C17 C 0.4109(5) 0.5908(4) 0.2694(5) 0.0350(14) Uani 1 1 d .
H17 H 0.4241 0.6562 0.2315 0.042 Uiso 1 1 calc R
C18 C 0.4119(5) 0.5643(4) 0.3726(5) 0.0360(15) Uani 1 1 d .
H18 H 0.4251 0.6117 0.4062 0.043 Uiso 1 1 calc R
C19 C 0.3940(4) 0.4693(4) 0.4281(4) 0.0323(14) Uani 1 1 d .
H19 H 0.3943 0.4512 0.4998 0.039 Uiso 1 1 calc R
C20 C 0.3756(4) 0.4001(4) 0.3780(4) 0.0261(12) Uani 1 1 d .
H20 H 0.3636 0.3343 0.4157 0.031 Uiso 1 1 calc R
C21 C 0.1459(4) 0.0365(4) 0.2830(4) 0.0247(12) Uani 1 1 d .
C22 C 0.1247(4) -0.0058(4) 0.3881(4) 0.0276(13) Uani 1 1 d .
H22 H 0.0976 0.0397 0.4403 0.033 Uiso 1 1 calc R
C23 C 0.1422(5) -0.1129(4) 0.4181(5) 0.0360(15) Uani 1 1 d .
H23 H 0.1257 -0.1407 0.4907 0.043 Uiso 1 1 calc R
C24 C 0.1833(5) -0.1792(4) 0.3437(5) 0.0369(15) Uani 1 1 d .
H24 H 0.1971 -0.2534 0.3645 0.044 Uiso 1 1 calc R
C25 C 0.2048(5) -0.1389(4) 0.2383(5) 0.0409(16) Uani 1 1 d .
H25 H 0.2317 -0.1851 0.1867 0.049 Uiso 1 1 calc R
C26 C 0.1873(5) -0.0317(4) 0.2079(4) 0.0371(14) Uani 1 1 d .
H26 H 0.2035 -0.0041 0.1352 0.045 Uiso 1 1 calc R
C27 C -0.0322(4) 0.2412(4) 0.2805(4) 0.0258(12) Uani 1 1 d .
C28 C -0.1105(5) 0.1969(4) 0.2631(4) 0.0299(13) Uani 1 1 d .
H28 H -0.0796 0.1296 0.2390 0.036 Uiso 1 1 calc R
C29 C -0.2320(5) 0.2494(5) 0.2807(4) 0.0399(15) Uani 1 1 d .
H29 H -0.2853 0.2181 0.2698 0.048 Uiso 1 1 calc R
C30 C -0.2768(5) 0.3476(5) 0.3143(5) 0.0470(17) Uani 1 1 d .
H30 H -0.3608 0.3848 0.3249 0.056 Uiso 1 1 calc R
C31 C -0.2008(6) 0.3918(5) 0.3322(5) 0.0512(18) Uani 1 1 d .
H31 H -0.2324 0.4592 0.3560 0.061 Uiso 1 1 calc R
C32 C -0.0779(5) 0.3390(4) 0.3161(4) 0.0355(14) Uani 1 1 d .
H32 H -0.0255 0.3696 0.3295 0.043 Uiso 1 1 calc R
C33 C 0.1787(4) 0.2011(4) 0.1080(4) 0.0234(12) Uani 1 1 d .
C34 C 0.1063(5) 0.2562(4) 0.0383(4) 0.0298(13) Uani 1 1 d .
H34 H 0.0202 0.2846 0.0583 0.036 Uiso 1 1 calc R
C35 C 0.1837(6) 0.2618(5) -0.0654(4) 0.0385(15) Uani 1 1 d .
H35 H 0.1591 0.2948 -0.1274 0.046 Uiso 1 1 calc R
C36 C 0.3044(6) 0.2096(4) -0.0608(5) 0.0405(15) Uani 1 1 d .
H36 H 0.3753 0.2008 -0.1194 0.049 Uiso 1 1 calc R
C37 C 0.3017(5) 0.1727(4) 0.0452(4) 0.0279(13) Uani 1 1 d .
H37 H 0.3705 0.1351 0.0706 0.034 Uiso 1 1 calc R
C38 C 0.2969(5) 0.4005(4) 0.1058(4) 0.0264(12) Uani 1 1 d .
C39 C 0.1711(5) 0.4529(4) 0.1154(5) 0.0345(14) Uani 1 1 d .
H39 H 0.1073 0.4591 0.1794 0.041 Uiso 1 1 calc R
C40 C 0.1577(6) 0.4939(4) 0.0138(6) 0.0501(18) Uani 1 1 d .
H40 H 0.0832 0.5335 -0.0021 0.060 Uiso 1 1 calc R
C41 C 0.2714(6) 0.4671(5) -0.0599(5) 0.0480(17) Uani 1 1 d .
H41 H 0.2875 0.4840 -0.1342 0.058 Uiso 1 1 calc R
C42 C 0.3570(5) 0.4110(4) -0.0051(4) 0.0351(14) Uani 1 1 d .
H42 H 0.4420 0.3840 -0.0364 0.042 Uiso 1 1 calc R

loop_
_atom_site_aniso_label
_atom_site_aniso_U_11
_atom_site_aniso_U_22
_atom_site_aniso_U_33
_atom_site_aniso_U_23
_atom_site_aniso_U_13
_atom_site_aniso_U_12
Cu1 0.0294(4) 0.0216(4) 0.0220(4) -0.0037(3) -0.0011(3) -0.0106(3)
Fe1 0.0332(5) 0.0277(4) 0.0263(5) 0.0015(3) -0.0099(3) -0.0162(4)
B1 0.052(5) 0.056(5) 0.032(4) -0.015(4) -0.005(4) -0.022(4)
F1 0.060(3) 0.084(3) 0.091(3) -0.049(3) 0.000(2) -0.019(2)
F2 0.111(4) 0.103(4) 0.108(4) 0.002(3) -0.046(3) -0.080(3)
F3 0.151(4) 0.073(3) 0.068(3) 0.009(2) -0.043(3) -0.071(3)
F4 0.083(3) 0.094(3) 0.040(2) -0.016(2) -0.011(2) 0.020(3)
P1 0.0244(7) 0.0192(7) 0.0204(7) -0.0036(5) -0.0019(6) -0.0106(6)
P2 0.0243(7) 0.0189(7) 0.0257(8) -0.0056(5) -0.0044(6) -0.0081(6)
O1 0.036(2) 0.0205(19) 0.021(2) -0.0043(15) -0.0001(16) -0.0077(16)
O2 0.043(2) 0.044(2) 0.024(2) -0.0122(18) 0.0043(18) -0.0069(19)
N1 0.025(2) 0.021(2) 0.023(2) -0.0028(18) -0.0042(19) -0.0092(19)
N2 0.034(3) 0.023(2) 0.033(3) 0.0006(19) -0.009(2) -0.011(2)
N3 0.030(2) 0.028(2) 0.019(2) -0.0019(18) -0.0005(19) -0.011(2)
N4 0.029(2) 0.023(2) 0.026(3) -0.0054(18) -0.003(2) -0.0048(19)
C1 0.031(3) 0.023(3) 0.030(3) -0.008(2) -0.004(2) -0.003(2)
C2 0.034(3) 0.022(3) 0.033(3) -0.002(2) -0.008(3) -0.006(2)
C3 0.027(3) 0.024(3) 0.029(3) -0.006(2) -0.006(2) -0.011(2)
C4 0.042(4) 0.040(3) 0.029(3) -0.003(3) -0.004(3) -0.006(3)
C5 0.033(3) 0.039(3) 0.027(3) -0.005(3) -0.007(3) -0.018(3)
C6 0.042(4) 0.024(3) 0.041(4) -0.006(3) 0.001(3) -0.003(3)
C7 0.025(3) 0.024(3) 0.024(3) -0.004(2) 0.000(2) -0.017(2)
C8 0.022(3) 0.021(3) 0.024(3) -0.006(2) -0.003(2) -0.010(2)
C9 0.027(3) 0.027(3) 0.016(3) -0.004(2) -0.004(2) -0.006(2)
C10 0.028(3) 0.029(3) 0.023(3) -0.003(2) -0.005(2) -0.010(2)
C11 0.030(3) 0.050(4) 0.022(3) -0.004(3) -0.001(2) -0.016(3)
C12 0.033(3) 0.045(4) 0.026(3) -0.014(3) -0.004(3) 0.002(3)
C13 0.044(4) 0.030(3) 0.050(4) -0.016(3) -0.014(3) 0.000(3)
C14 0.031(3) 0.030(3) 0.036(3) -0.005(2) -0.011(3) -0.008(3)
C15 0.019(3) 0.021(3) 0.027(3) -0.006(2) -0.003(2) -0.011(2)
C16 0.028(3) 0.029(3) 0.032(3) -0.011(2) -0.005(2) -0.010(2)
C17 0.033(3) 0.023(3) 0.046(4) -0.014(3) -0.001(3) -0.010(3)
C18 0.026(3) 0.033(3) 0.052(4) -0.025(3) -0.004(3) -0.007(3)
C19 0.025(3) 0.041(3) 0.033(3) -0.016(3) -0.009(2) -0.005(3)
C20 0.023(3) 0.026(3) 0.029(3) -0.005(2) -0.005(2) -0.008(2)
C21 0.027(3) 0.016(3) 0.031(3) -0.004(2) -0.006(2) -0.008(2)
C22 0.029(3) 0.025(3) 0.030(3) -0.005(2) -0.003(2) -0.013(2)
C23 0.033(3) 0.025(3) 0.039(4) 0.003(3) 0.003(3) -0.012(3)
C24 0.040(3) 0.016(3) 0.055(4) -0.005(3) -0.014(3) -0.007(3)
C25 0.059(4) 0.020(3) 0.045(4) -0.013(3) -0.016(3) -0.005(3)
C26 0.056(4) 0.026(3) 0.034(3) -0.003(2) -0.016(3) -0.014(3)
C27 0.026(3) 0.024(3) 0.022(3) -0.001(2) -0.001(2) -0.008(2)
C28 0.031(3) 0.026(3) 0.032(3) 0.001(2) -0.008(2) -0.012(2)
C29 0.031(3) 0.043(4) 0.044(4) 0.008(3) -0.012(3) -0.016(3)
C30 0.022(3) 0.057(4) 0.041(4) 0.000(3) -0.003(3) 0.003(3)
C31 0.043(4) 0.052(4) 0.047(4) -0.024(3) -0.003(3) 0.002(3)
C32 0.035(3) 0.032(3) 0.035(3) -0.011(3) -0.008(3) -0.003(3)
C33 0.030(3) 0.017(3) 0.026(3) -0.007(2) -0.006(2) -0.010(2)
C34 0.032(3) 0.022(3) 0.044(4) -0.002(2) -0.013(3) -0.017(2)
C35 0.062(4) 0.047(4) 0.024(3) -0.003(3) -0.020(3) -0.032(3)
C36 0.053(4) 0.040(4) 0.032(3) -0.012(3) 0.000(3) -0.024(3)
C37 0.035(3) 0.020(3) 0.029(3) -0.009(2) -0.005(2) -0.010(2)
C38 0.031(3) 0.018(3) 0.038(3) -0.003(2) -0.013(2) -0.014(2)
C39 0.038(3) 0.018(3) 0.050(4) -0.004(3) -0.011(3) -0.013(2)
C40 0.058(4) 0.024(3) 0.086(5) 0.010(3) -0.049(4) -0.017(3)
C41 0.072(5) 0.047(4) 0.048(4) 0.022(3) -0.038(4) -0.043(4)
C42 0.037(3) 0.042(3) 0.034(3) 0.008(3) -0.011(3) -0.029(3)

loop_
_atom_type_symbol
_atom_type_description
_atom_type_scat_dispersion_real
_atom_type_scat_dispersion_imag
_atom_type_scat_source
C C 0.0033 0.0016 'International Tables Vol C Tables 4.2.6.8 and 6.1.1.4'
H H 0.0000 0.0000 'International Tables Vol C Tables 4.2.6.8 and 6.1.1.4'
N N 0.0061 0.0033 'International Tables Vol C Tables 4.2.6.8 and 6.1.1.4'
O O 0.0106 0.0060 'International Tables Vol C Tables 4.2.6.8 and 6.1.1.4'
P P 0.1023 0.0942 'International Tables Vol C Tables 4.2.6.8 and 6.1.1.4'
F F 0.0171 0.0103 'International Tables Vol C Tables 4.2.6.8 and 6.1.1.4'
B B 0.0013 0.0007 'International Tables Vol C Tables 4.2.6.8 and 6.1.1.4'
Fe Fe 0.3463 0.8444 'International Tables Vol C Tables 4.2.6.8 and 6.1.1.4'
Cu Cu 0.3201 1.2651 'International Tables Vol C Tables 4.2.6.8 and 6.1.1.4'

loop_
_geom_angle_atom_site_label_1
_geom_angle_atom_site_label_2
_geom_angle_atom_site_label_3
_geom_angle
N1 Cu1 P1 127.30(13)
N1 Cu1 O1 78.77(14)
P1 Cu1 O1 107.04(10)
N1 Cu1 P2 111.93(13)
P1 Cu1 P2 114.79(6)
O1 Cu1 P2 108.85(10)
C42 Fe1 C37 112.8(2)
C42 Fe1 C39 68.1(2)
C37 Fe1 C39 137.6(2)
C42 Fe1 C41 40.0(2)
C37 Fe1 C41 141.2(3)
C39 Fe1 C41 68.0(2)
C42 Fe1 C33 144.4(2)
C37 Fe1 C33 40.79(19)
C39 Fe1 C33 113.1(2)
C41 Fe1 C33 175.6(2)
C42 Fe1 C40 67.1(2)
C37 Fe1 C40 178.0(2)
C39 Fe1 C40 40.3(2)
C41 Fe1 C40 39.9(2)
C33 Fe1 C40 138.3(2)
C42 Fe1 C38 41.2(2)
C37 Fe1 C38 110.2(2)
C39 Fe1 C38 40.9(2)
C41 Fe1 C38 68.8(2)
C33 Fe1 C38 115.0(2)
C40 Fe1 C38 68.2(2)
C42 Fe1 C34 172.6(2)
C37 Fe1 C34 68.0(2)
C39 Fe1 C34 116.7(2)
C41 Fe1 C34 134.9(2)
C33 Fe1 C34 40.6(2)
C40 Fe1 C34 112.4(2)
C38 Fe1 C34 146.1(2)
C42 Fe1 C36 107.9(2)
C37 Fe1 C36 40.2(2)
C39 Fe1 C36 175.0(2)
C41 Fe1 C36 111.2(3)
C33 Fe1 C36 68.1(2)
C40 Fe1 C36 141.8(3)
C38 Fe1 C36 134.2(2)
C34 Fe1 C36 67.6(2)
C42 Fe1 C35 132.7(2)
C37 Fe1 C35 67.9(2)
C39 Fe1 C35 144.7(2)
C41 Fe1 C35 108.3(2)
C33 Fe1 C35 68.2(2)
C40 Fe1 C35 113.8(3)
C38 Fe1 C35 173.1(2)
C34 Fe1 C35 40.2(2)
C36 Fe1 C35 40.2(2)
F2 B1 F3 110.8(7)
F2 B1 F4 112.8(6)
F3 B1 F4 108.7(6)
F2 B1 F1 108.8(6)
F3 B1 F1 109.1(6)
F4 B1 F1 106.4(6)
C38 P1 C9 102.4(2)
C38 P1 C15 105.3(2)
C9 P1 C15 103.9(2)
C38 P1 Cu1 111.92(17)
C9 P1 Cu1 117.33(17)
C15 P1 Cu1 114.65(16)
C33 P2 C27 102.6(2)
C33 P2 C21 104.8(2)
C27 P2 C21 104.4(2)
C33 P2 Cu1 113.33(18)
C27 P2 Cu1 117.65(18)
C21 P2 Cu1 112.69(18)
C7 O1 Cu1 108.1(3)
C1 N1 C8 116.0(4)
C1 N1 Cu1 130.0(3)
C8 N1 Cu1 113.1(3)
C2 N2 C3 115.0(4)
C3 N3 C5 122.0(4)
C3 N3 C4 121.2(4)
C5 N3 C4 116.5(4)
C7 N4 C5 124.7(4)
C7 N4 C6 117.6(4)
C5 N4 C6 117.7(4)
N1 C1 C2 121.0(4)
N1 C1 H1 119.5
C2 C1 H1 119.5
N2 C2 C1 123.6(5)
N2 C2 H2 118.2
C1 C2 H2 118.2
N2 C3 C8 122.6(4)
N2 C3 N3 118.1(5)
C8 C3 N3 119.3(4)
N3 C4 H4A 109.5
N3 C4 H4B 109.5
H4A C4 H4B 109.5
N3 C4 H4C 109.5
H4A C4 H4C 109.5
H4B C4 H4C 109.5
O2 C5 N3 121.7(5)
O2 C5 N4 121.3(5)
N3 C5 N4 117.0(4)
N4 C6 H6A 109.5
N4 C6 H6B 109.5
H6A C6 H6B 109.5
N4 C6 H6C 109.5
H6A C6 H6C 109.5
H6B C6 H6C 109.5
O1 C7 N4 122.7(5)
O1 C7 C8 122.2(4)
N4 C7 C8 115.0(4)
N1 C8 C3 121.7(4)
N1 C8 C7 116.7(4)
C3 C8 C7 121.6(4)
C10 C9 C14 119.3(4)
C10 C9 P1 122.3(4)
C14 C9 P1 118.3(4)
C11 C10 C9 120.7(5)
C11 C10 H10 119.6
C9 C10 H10 119.6
C10 C11 C12 119.0(5)
C10 C11 H11 120.5
C12 C11 H11 120.5
C13 C12 C11 120.6(5)
C13 C12 H12 119.7
C11 C12 H12 119.7
C12 C13 C14 120.5(5)
C12 C13 H13 119.7
C14 C13 H13 119.7
C13 C14 C9 119.8(5)
C13 C14 H14 120.1
C9 C14 H14 120.1
C16 C15 C20 118.6(5)
C16 C15 P1 124.7(4)
C20 C15 P1 116.7(4)
C15 C16 C17 120.9(5)
C15 C16 H16 119.6
C17 C16 H16 119.6
C18 C17 C16 120.2(5)
C18 C17 H17 119.9
C16 C17 H17 119.9
C17 C18 C19 120.4(5)
C17 C18 H18 119.8
C19 C18 H18 119.8
C18 C19 C20 119.4(5)
C18 C19 H19 120.3
C20 C19 H19 120.3
C19 C20 C15 120.5(5)
C19 C20 H20 119.7
C15 C20 H20 119.7
C22 C21 C26 118.6(5)
C22 C21 P2 117.8(4)
C26 C21 P2 123.3(4)
C23 C22 C21 120.9(5)
C23 C22 H22 119.6
C21 C22 H22 119.6
C24 C23 C22 120.0(5)
C24 C23 H23 120.0
C22 C23 H23 120.0
C23 C24 C25 120.2(5)
C23 C24 H24 119.9
C25 C24 H24 119.9
C24 C25 C26 119.9(5)
C24 C25 H25 120.0
C26 C25 H25 120.0
C25 C26 C21 120.3(5)
C25 C26 H26 119.8
C21 C26 H26 119.8
C32 C27 C28 119.5(5)
C32 C27 P2 118.5(4)
C28 C27 P2 121.9(4)
C29 C28 C27 120.4(5)
C29 C28 H28 119.8
C27 C28 H28 119.8
C28 C29 C30 120.0(6)
C28 C29 H29 120.0
C30 C29 H29 120.0
C31 C30 C29 120.1(5)
C31 C30 H30 119.9
C29 C30 H30 119.9
C30 C31 C32 120.6(6)
C30 C31 H31 119.7
C32 C31 H31 119.7
C27 C32 C31 119.4(6)
C27 C32 H32 120.3
C31 C32 H32 120.3
C37 C33 C34 106.9(5)
C37 C33 P2 124.5(4)
C34 C33 P2 128.4(4)
C37 C33 Fe1 69.3(3)
C34 C33 Fe1 69.9(3)
P2 C33 Fe1 122.0(2)
C35 C34 C33 108.6(5)
C35 C34 Fe1 70.3(3)
C33 C34 Fe1 69.4(3)
C35 C34 H34 125.7
C33 C34 H34 125.7
Fe1 C34 H34 126.2
C34 C35 C36 107.7(5)
C34 C35 Fe1 69.6(3)
C36 C35 Fe1 69.7(3)
C34 C35 H35 126.1
C36 C35 H35 126.1
Fe1 C35 H35 126.2
C37 C36 C35 108.2(5)
C37 C36 Fe1 69.2(3)
C35 C36 Fe1 70.1(3)
C37 C36 H36 125.9
C35 C36 H36 125.9
Fe1 C36 H36 126.4
C36 C37 C33 108.5(5)
C36 C37 Fe1 70.5(3)
C33 C37 Fe1 69.9(3)
C36 C37 H37 125.7
C33 C37 H37 125.7
Fe1 C37 H37 125.4
C39 C38 C42 105.5(5)
C39 C38 P1 124.2(4)
C42 C38 P1 130.1(4)
C39 C38 Fe1 69.1(3)
C42 C38 Fe1 68.7(3)
P1 C38 Fe1 122.1(3)
C40 C39 C38 108.3(5)
C40 C39 Fe1 70.2(3)
C38 C39 Fe1 70.1(3)
C40 C39 H39 125.8
C38 C39 H39 125.8
Fe1 C39 H39 125.5
C41 C40 C39 109.0(5)
C41 C40 Fe1 69.8(3)
C39 C40 Fe1 69.5(3)
C41 C40 H40 125.5
C39 C40 H40 125.5
Fe1 C40 H40 126.8
C42 C41 C40 107.8(6)
C42 C41 Fe1 69.6(3)
C40 C41 Fe1 70.3(3)
C42 C41 H41 126.1
C40 C41 H41 126.1
Fe1 C41 H41 125.6
C41 C42 C38 109.4(5)
C41 C42 Fe1 70.3(3)
C38 C42 Fe1 70.1(3)
C41 C42 H42 125.3
C38 C42 H42 125.3
Fe1 C42 H42 125.8

loop_
_geom_bond_atom_site_label_1
_geom_bond_atom_site_label_2
_geom_bond_distance
Cu1 N1 2.027(4)
Cu1 P1 2.2200(15)
Cu1 O1 2.236(3)
Cu1 P2 2.2504(16)
Fe1 C42 2.030(5)
Fe1 C37 2.034(5)
Fe1 C39 2.037(5)
Fe1 C41 2.039(6)
Fe1 C33 2.042(5)
Fe1 C40 2.045(6)
Fe1 C38 2.049(5)
Fe1 C34 2.048(5)
Fe1 C36 2.051(5)
Fe1 C35 2.057(5)
B1 F2 1.342(8)
B1 F3 1.350(9)
B1 F4 1.367(7)
B1 F1 1.390(8)
P1 C38 1.792(5)
P1 C9 1.817(5)
P1 C15 1.815(5)
P2 C33 1.800(5)
P2 C27 1.818(5)
P2 C21 1.830(5)
O1 C7 1.226(6)
O2 C5 1.211(6)
N1 C1 1.332(6)
N1 C8 1.350(6)
N2 C2 1.323(6)
N2 C3 1.339(6)
N3 C3 1.376(6)
N3 C5 1.376(6)
N3 C4 1.459(6)
N4 C7 1.368(6)
N4 C5 1.394(7)
N4 C6 1.471(6)
C1 C2 1.384(7)
C1 H1 0.9500
C2 H2 0.9500
C3 C8 1.372(7)
C4 H4A 0.9800
C4 H4B 0.9800
C4 H4C 0.9800
C6 H6A 0.9800
C6 H6B 0.9800
C6 H6C 0.9800
C7 C8 1.444(7)
C9 C10 1.387(7)
C9 C14 1.395(7)
C10 C11 1.377(7)
C10 H10 0.9500
C11 C12 1.391(8)
C11 H11 0.9500
C12 C13 1.365(8)
C12 H12 0.9500
C13 C14 1.375(7)
C13 H13 0.9500
C14 H14 0.9500
C15 C16 1.377(7)
C15 C20 1.394(7)
C16 C17 1.379(7)
C16 H16 0.9500
C17 C18 1.370(8)
C17 H17 0.9500
C18 C19 1.377(8)
C18 H18 0.9500
C19 C20 1.391(7)
C19 H19 0.9500
C20 H20 0.9500
C21 C22 1.382(7)
C21 C26 1.388(7)
C22 C23 1.373(7)
C22 H22 0.9500
C23 C24 1.364(7)
C23 H23 0.9500
C24 C25 1.379(8)
C24 H24 0.9500
C25 C26 1.376(7)
C25 H25 0.9500
C26 H26 0.9500
C27 C32 1.384(7)
C27 C28 1.387(7)
C28 C29 1.369(7)
C28 H28 0.9500
C29 C30 1.378(8)
C29 H29 0.9500
C30 C31 1.365(9)
C30 H30 0.9500
C31 C32 1.386(8)
C31 H31 0.9500
C32 H32 0.9500
C33 C37 1.420(7)
C33 C34 1.420(7)
C34 C35 1.410(7)
C34 H34 0.9500
C35 C36 1.413(8)
C35 H35 0.9500
C36 C37 1.405(8)
C36 H36 0.9500
C37 H37 0.9500
C38 C39 1.426(7)
C38 C42 1.435(7)
C39 C40 1.407(8)
C39 H39 0.9500
C40 C41 1.394(9)
C40 H40 0.9500
C41 C42 1.392(8)
C41 H41 0.9500
C42 H42 0.9500

loop_
_geom_torsion_atom_site_label_1
_geom_torsion_atom_site_label_2
_geom_torsion_atom_site_label_3
_geom_torsion_atom_site_label_4
_geom_torsion
N1 Cu1 P1 C38 178.1(2)
O1 Cu1 P1 C38 -93.2(2)
P2 Cu1 P1 C38 27.69(18)
N1 Cu1 P1 C9 60.2(2)
O1 Cu1 P1 C9 148.9(2)
P2 Cu1 P1 C9 -90.2(2)
N1 Cu1 P1 C15 -62.1(2)
O1 Cu1 P1 C15 26.6(2)
P2 Cu1 P1 C15 147.51(18)
N1 Cu1 P2 C33 -143.3(2)
P1 Cu1 P2 C33 11.66(18)
O1 Cu1 P2 C33 131.59(19)
N1 Cu1 P2 C27 97.1(2)
P1 Cu1 P2 C27 -107.94(19)
O1 Cu1 P2 C27 12.0(2)
N1 Cu1 P2 C21 -24.4(2)
P1 Cu1 P2 C21 130.48(17)
O1 Cu1 P2 C21 -109.60(19)
N1 Cu1 O1 C7 -7.7(4)
P1 Cu1 O1 C7 -133.5(3)
P2 Cu1 O1 C7 101.9(3)
P1 Cu1 N1 C1 -79.4(5)
O1 Cu1 N1 C1 177.7(5)
P2 Cu1 N1 C1 71.7(5)
P1 Cu1 N1 C8 112.0(3)
O1 Cu1 N1 C8 9.0(3)
P2 Cu1 N1 C8 -96.9(3)
C8 N1 C1 C2 1.8(8)
Cu1 N1 C1 C2 -166.6(4)
C3 N2 C2 C1 -2.1(8)
N1 C1 C2 N2 -0.4(9)
C2 N2 C3 C8 3.3(8)
C2 N2 C3 N3 -178.0(5)
C5 N3 C3 N2 177.9(5)
C4 N3 C3 N2 3.6(8)
C5 N3 C3 C8 -3.4(8)
C4 N3 C3 C8 -177.7(5)
C3 N3 C5 O2 -175.7(5)
C4 N3 C5 O2 -1.1(8)
C3 N3 C5 N4 7.5(8)
C4 N3 C5 N4 -177.9(5)
C7 N4 C5 O2 176.0(5)
C6 N4 C5 O2 -1.1(8)
C7 N4 C5 N3 -7.2(8)
C6 N4 C5 N3 175.7(5)
Cu1 O1 C7 N4 -173.4(4)
Cu1 O1 C7 C8 5.2(6)
C5 N4 C7 O1 -178.7(5)
C6 N4 C7 O1 -1.5(8)
C5 N4 C7 C8 2.6(8)
C6 N4 C7 C8 179.7(5)
C1 N1 C8 C3 -0.6(8)
Cu1 N1 C8 C3 169.7(4)
C1 N1 C8 C7 -179.9(5)
Cu1 N1 C8 C7 -9.6(6)
N2 C3 C8 N1 -2.1(9)
N3 C3 C8 N1 179.2(4)
N2 C3 C8 C7 177.1(5)
N3 C3 C8 C7 -1.5(8)
O1 C7 C8 N1 2.5(8)
N4 C7 C8 N1 -178.8(4)
O1 C7 C8 C3 -176.8(5)
N4 C7 C8 C3 1.9(7)
C38 P1 C9 C10 64.0(5)
C15 P1 C9 C10 -45.4(5)
Cu1 P1 C9 C10 -173.1(4)
C38 P1 C9 C14 -112.8(4)
C15 P1 C9 C14 137.8(4)
Cu1 P1 C9 C14 10.1(5)
C14 C9 C10 C11 1.1(8)
P1 C9 C10 C11 -175.7(4)
C9 C10 C11 C12 0.7(8)
C10 C11 C12 C13 -1.6(8)
C11 C12 C13 C14 0.7(9)
C12 C13 C14 C9 1.1(9)
C10 C9 C14 C13 -1.9(8)
P1 C9 C14 C13 175.0(4)
C38 P1 C15 C16 -25.0(5)
C9 P1 C15 C16 82.3(5)
Cu1 P1 C15 C16 -148.4(4)
C38 P1 C15 C20 157.0(4)
C9 P1 C15 C20 -95.7(4)
Cu1 P1 C15 C20 33.6(4)
C20 C15 C16 C17 1.7(7)
P1 C15 C16 C17 -176.3(4)
C15 C16 C17 C18 -1.7(8)
C16 C17 C18 C19 0.6(8)
C17 C18 C19 C20 0.4(8)
C18 C19 C20 C15 -0.4(7)
C16 C15 C20 C19 -0.6(7)
P1 C15 C20 C19 177.5(4)
C33 P2 C21 C22 174.8(4)
C27 P2 C21 C22 -77.6(4)
Cu1 P2 C21 C22 51.2(4)
C33 P2 C21 C26 0.6(5)
C27 P2 C21 C26 108.1(5)
Cu1 P2 C21 C26 -123.1(4)
C26 C21 C22 C23 -1.0(8)
P2 C21 C22 C23 -175.5(4)
C21 C22 C23 C24 1.3(8)
C22 C23 C24 C25 -1.5(9)
C23 C24 C25 C26 1.4(9)
C24 C25 C26 C21 -1.1(9)
C22 C21 C26 C25 0.9(8)
P2 C21 C26 C25 175.1(5)
C33 P2 C27 C32 -103.5(4)
C21 P2 C27 C32 147.4(4)
Cu1 P2 C27 C32 21.6(5)
C33 P2 C27 C28 72.6(5)
C21 P2 C27 C28 -36.6(5)
Cu1 P2 C27 C28 -162.3(4)
C32 C27 C28 C29 0.3(8)
P2 C27 C28 C29 -175.8(4)
C27 C28 C29 C30 1.0(8)
C28 C29 C30 C31 -1.4(9)
C29 C30 C31 C32 0.6(10)
C28 C27 C32 C31 -1.1(8)
P2 C27 C32 C31 175.1(4)
C30 C31 C32 C27 0.7(9)
C27 P2 C33 C37 175.7(4)
C21 P2 C33 C37 -75.4(5)
Cu1 P2 C33 C37 47.8(5)
C27 P2 C33 C34 1.3(5)
C21 P2 C33 C34 110.1(5)
Cu1 P2 C33 C34 -126.6(4)
C27 P2 C33 Fe1 90.0(3)
C21 P2 C33 Fe1 -161.1(3)
Cu1 P2 C33 Fe1 -37.9(3)
C42 Fe1 C33 C37 -53.2(5)
C39 Fe1 C33 C37 -137.4(3)
C41 Fe1 C33 C37 119(3)
C40 Fe1 C33 C37 -177.3(4)
C38 Fe1 C33 C37 -92.5(3)
C34 Fe1 C33 C37 118.0(4)
C36 Fe1 C33 C37 37.4(3)
C35 Fe1 C33 C37 80.9(3)
C42 Fe1 C33 C34 -171.2(4)
C37 Fe1 C33 C34 -118.0(4)
C39 Fe1 C33 C34 104.6(3)
C41 Fe1 C33 C34 1(3)
C40 Fe1 C33 C34 64.8(4)
C38 Fe1 C33 C34 149.5(3)
C36 Fe1 C33 C34 -80.6(3)
C35 Fe1 C33 C34 -37.1(3)
C42 Fe1 C33 P2 65.4(5)
C37 Fe1 C33 P2 118.6(5)
C39 Fe1 C33 P2 -18.8(4)
C41 Fe1 C33 P2 -122(3)
C40 Fe1 C33 P2 -58.7(5)
C38 Fe1 C33 P2 26.1(4)
C34 Fe1 C33 P2 -123.4(4)
C36 Fe1 C33 P2 156.0(4)
C35 Fe1 C33 P2 -160.5(4)
C37 C33 C34 C35 -0.2(6)
P2 C33 C34 C35 175.0(4)
Fe1 C33 C34 C35 59.6(4)
C37 C33 C34 Fe1 -59.7(3)
P2 C33 C34 Fe1 115.5(4)
C42 Fe1 C34 C35 16.2(19)
C37 Fe1 C34 C35 -81.3(4)
C39 Fe1 C34 C35 145.2(4)
C41 Fe1 C34 C35 60.4(5)
C33 Fe1 C34 C35 -119.8(4)
C40 Fe1 C34 C35 100.9(4)
C38 Fe1 C34 C35 -175.2(4)
C36 Fe1 C34 C35 -37.7(3)
C42 Fe1 C34 C33 136.0(17)
C37 Fe1 C34 C33 38.5(3)
C39 Fe1 C34 C33 -95.1(3)
C41 Fe1 C34 C33 -179.9(3)
C40 Fe1 C34 C33 -139.4(3)
C38 Fe1 C34 C33 -55.4(5)
C36 Fe1 C34 C33 82.1(3)
C35 Fe1 C34 C33 119.8(4)
C33 C34 C35 C36 0.4(6)
Fe1 C34 C35 C36 59.4(4)
C33 C34 C35 Fe1 -59.1(4)
C42 Fe1 C35 C34 -177.2(3)
C37 Fe1 C35 C34 81.7(3)
C39 Fe1 C35 C34 -62.0(5)
C41 Fe1 C35 C34 -139.6(4)
C33 Fe1 C35 C34 37.5(3)
C40 Fe1 C35 C34 -97.1(4)
C38 Fe1 C35 C34 156.9(18)
C36 Fe1 C35 C34 119.0(5)
C42 Fe1 C35 C36 63.8(5)
C37 Fe1 C35 C36 -37.3(3)
C39 Fe1 C35 C36 179.0(4)
C41 Fe1 C35 C36 101.4(4)
C33 Fe1 C35 C36 -81.5(4)
C40 Fe1 C35 C36 143.9(4)
C38 Fe1 C35 C36 38(2)
C34 Fe1 C35 C36 -119.0(5)
C34 C35 C36 C37 -0.5(6)
Fe1 C35 C36 C37 58.9(4)
C34 C35 C36 Fe1 -59.4(4)
C42 Fe1 C36 C37 104.3(4)
C39 Fe1 C36 C37 67(3)
C41 Fe1 C36 C37 146.8(3)
C33 Fe1 C36 C37 -37.9(3)
C40 Fe1 C36 C37 179.8(4)
C38 Fe1 C36 C37 66.3(4)
C34 Fe1 C36 C37 -81.9(4)
C35 Fe1 C36 C37 -119.6(5)
C42 Fe1 C36 C35 -136.1(3)
C37 Fe1 C36 C35 119.6(5)
C39 Fe1 C36 C35 -173(3)
C41 Fe1 C36 C35 -93.7(4)
C33 Fe1 C36 C35 81.6(4)
C40 Fe1 C36 C35 -60.6(5)
C38 Fe1 C36 C35 -174.1(3)
C34 Fe1 C36 C35 37.6(3)
C35 C36 C37 C33 0.3(6)
Fe1 C36 C37 C33 59.8(3)
C35 C36 C37 Fe1 -59.4(4)
C34 C33 C37 C36 -0.1(6)
P2 C33 C37 C36 -175.6(4)
Fe1 C33 C37 C36 -60.2(4)
C34 C33 C37 Fe1 60.1(3)
P2 C33 C37 Fe1 -115.4(4)
C42 Fe1 C37 C36 -91.2(4)
C39 Fe1 C37 C36 -173.2(4)
C41 Fe1 C37 C36 -54.6(5)
C33 Fe1 C37 C36 119.2(5)
C40 Fe1 C37 C36 -177(100)
C38 Fe1 C37 C36 -135.5(3)
C34 Fe1 C37 C36 80.9(4)
C35 Fe1 C37 C36 37.4(3)
C42 Fe1 C37 C33 149.6(3)
C39 Fe1 C37 C33 67.6(4)
C41 Fe1 C37 C33 -173.8(4)
C40 Fe1 C37 C33 64(7)
C38 Fe1 C37 C33 105.2(3)
C34 Fe1 C37 C33 -38.3(3)
C36 Fe1 C37 C33 -119.2(5)
C35 Fe1 C37 C33 -81.9(3)
C9 P1 C38 C39 168.0(4)
C15 P1 C38 C39 -83.7(5)
Cu1 P1 C38 C39 41.5(5)
C9 P1 C38 C42 -5.4(6)
C15 P1 C38 C42 102.9(5)
Cu1 P1 C38 C42 -131.9(5)
C9 P1 C38 Fe1 82.7(3)
C15 P1 C38 Fe1 -169.0(3)
Cu1 P1 C38 Fe1 -43.8(3)
C42 Fe1 C38 C39 117.1(4)
C37 Fe1 C38 C39 -141.0(3)
C41 Fe1 C38 C39 80.5(4)
C33 Fe1 C38 C39 -97.0(3)
C40 Fe1 C38 C39 37.5(3)
C34 Fe1 C38 C39 -60.7(5)
C36 Fe1 C38 C39 179.9(3)
C35 Fe1 C38 C39 146.3(19)
C37 Fe1 C38 C42 101.8(3)
C39 Fe1 C38 C42 -117.1(4)
C41 Fe1 C38 C42 -36.6(3)
C33 Fe1 C38 C42 145.9(3)
C40 Fe1 C38 C42 -79.6(4)
C34 Fe1 C38 C42 -177.8(4)
C36 Fe1 C38 C42 62.8(4)
C35 Fe1 C38 C42 29(2)
C42 Fe1 C38 P1 -124.8(5)
C37 Fe1 C38 P1 -23.0(4)
C39 Fe1 C38 P1 118.1(5)
C41 Fe1 C38 P1 -161.4(4)
C33 Fe1 C38 P1 21.1(4)
C40 Fe1 C38 P1 155.6(4)
C34 Fe1 C38 P1 57.4(5)
C36 Fe1 C38 P1 -62.1(4)
C35 Fe1 C38 P1 -95.6(19)
C42 C38 C39 C40 -0.6(6)
P1 C38 C39 C40 -175.3(4)
Fe1 C38 C39 C40 -60.0(4)
C42 C38 C39 Fe1 59.3(3)
P1 C38 C39 Fe1 -115.4(4)
C42 Fe1 C39 C40 79.9(4)
C37 Fe1 C39 C40 -179.8(4)
C41 Fe1 C39 C40 36.6(4)
C33 Fe1 C39 C40 -138.8(4)
C38 Fe1 C39 C40 119.1(5)
C34 Fe1 C39 C40 -93.9(4)
C36 Fe1 C39 C40 118(3)
C35 Fe1 C39 C40 -54.3(5)
C42 Fe1 C39 C38 -39.2(3)
C37 Fe1 C39 C38 61.1(4)
C41 Fe1 C39 C38 -82.5(3)
C33 Fe1 C39 C38 102.2(3)
C40 Fe1 C39 C38 -119.1(5)
C34 Fe1 C39 C38 147.0(3)
C36 Fe1 C39 C38 -1(3)
C35 Fe1 C39 C38 -173.4(4)
C38 C39 C40 C41 1.1(6)
Fe1 C39 C40 C41 -58.8(4)
C38 C39 C40 Fe1 59.9(4)
C42 Fe1 C40 C41 37.8(4)
C37 Fe1 C40 C41 124(7)
C39 Fe1 C40 C41 120.5(5)
C33 Fe1 C40 C41 -173.8(4)
C38 Fe1 C40 C41 82.5(4)
C34 Fe1 C40 C41 -134.2(4)
C36 Fe1 C40 C41 -52.4(6)
C35 Fe1 C40 C41 -90.4(4)
C42 Fe1 C40 C39 -82.7(4)
C37 Fe1 C40 C39 4(7)
C41 Fe1 C40 C39 -120.5(5)
C33 Fe1 C40 C39 65.7(5)
C38 Fe1 C40 C39 -38.0(3)
C34 Fe1 C40 C39 105.3(4)
C36 Fe1 C40 C39 -172.9(4)
C35 Fe1 C40 C39 149.1(3)
C39 C40 C41 C42 -1.2(7)
Fe1 C40 C41 C42 -59.8(4)
C39 C40 C41 Fe1 58.6(4)
C37 Fe1 C41 C42 -58.6(5)
C39 Fe1 C41 C42 81.7(4)
C33 Fe1 C41 C42 -173(3)
C40 Fe1 C41 C42 118.7(6)
C38 Fe1 C41 C42 37.6(3)
C34 Fe1 C41 C42 -172.0(3)
C36 Fe1 C41 C42 -93.0(4)
C35 Fe1 C41 C42 -135.8(4)
C42 Fe1 C41 C40 -118.7(6)
C37 Fe1 C41 C40 -177.3(4)
C39 Fe1 C41 C40 -37.0(4)
C33 Fe1 C41 C40 68(3)
C38 Fe1 C41 C40 -81.1(4)
C34 Fe1 C41 C40 69.3(5)
C36 Fe1 C41 C40 148.3(4)
C35 Fe1 C41 C40 105.5(4)
C40 C41 C42 C38 0.8(7)
Fe1 C41 C42 C38 -59.4(4)
C40 C41 C42 Fe1 60.2(4)
C39 C38 C42 C41 -0.1(6)
P1 C38 C42 C41 174.2(4)
Fe1 C38 C42 C41 59.5(4)
C39 C38 C42 Fe1 -59.6(3)
P1 C38 C42 Fe1 114.7(4)
C37 Fe1 C42 C41 144.5(4)
C39 Fe1 C42 C41 -81.4(4)
C33 Fe1 C42 C41 179.1(4)
C40 Fe1 C42 C41 -37.7(4)
C38 Fe1 C42 C41 -120.3(5)
C34 Fe1 C42 C41 50.1(19)
C36 Fe1 C42 C41 101.8(4)
C35 Fe1 C42 C41 64.3(5)
C37 Fe1 C42 C38 -95.2(3)
C39 Fe1 C42 C38 38.9(3)
C41 Fe1 C42 C38 120.3(5)
C33 Fe1 C42 C38 -60.6(5)
C40 Fe1 C42 C38 82.6(4)
C34 Fe1 C42 C38 170.4(16)
C36 Fe1 C42 C38 -137.9(3)
C35 Fe1 C42 C38 -175.4(3)
